data_4317167
loop_
_publ_author_name
'Michael F. Primik'
'Simone G\"oschl'
'Michael A. Jakupec'
'Alexander Roller'
'Bernhard K. Keppler'
'Vladimir B. Arion'

_publ_section_title
;
 Structure-Activity Relationships of Highly Cytotoxic Copper(II) Complexes
 with Modified Indolo[3,2-c]quinoline Ligands
;
_journal_name_full 'Inorganic Chemistry'
_journal_page_first 11084
_journal_page_last 11095
_journal_paper_doi 10.1021/ic101633z
_journal_volume 49
_journal_year 2010
_chemical_formula_moiety 'C22 H16 Br Cl2 Cu N5, 2.4(C3 H7 N O)'
_chemical_formula_sum 'C29.2 H32.8 Br Cl2 Cu N7.4 O2.4'
_chemical_formula_weight 740.18
_chemical_name_systematic
; 
N-(8-Bromo-11H-indolo[3,2-c]quinolin-6-ylidene)-N'-(1-pyridin-2-yl-
ethylidene)azine-dichlorido-copper(II) (4b)  
;
_space_group_IT_number 14
_symmetry_cell_setting monoclinic
_symmetry_space_group_name_Hall '-P 2ybc'
_symmetry_space_group_name_H-M 'P 1 21/c 1'
_atom_sites_solution_hydrogens geom
_atom_sites_solution_primary direct
_atom_sites_solution_secondary difmap
_audit_creation_method SHELXL-97
_cell_angle_alpha 90.00
_cell_angle_beta 113.292(5)
_cell_angle_gamma 90.00
_cell_formula_units_Z 4
_cell_length_a 17.439(2)
_cell_length_b 14.3150(17)
_cell_length_c 14.5007(18)
_cell_measurement_reflns_used 2396
_cell_measurement_temperature 100(2)
_cell_measurement_theta_max 20.43
_cell_measurement_theta_min 2.54
_cell_volume 3324.9(7)
_computing_structure_refinement 'SHELXL-97 (Sheldrick, 1997)'
_computing_structure_solution 'SHELXS-97 (Sheldrick, 1990)'
_diffrn_ambient_temperature 100(2)
_diffrn_measured_fraction_theta_full 0.997
_diffrn_measured_fraction_theta_max 0.997
_diffrn_radiation_monochromator graphite
_diffrn_radiation_source 'fine-focus sealed tube'
_diffrn_radiation_type MoK\a
_diffrn_radiation_wavelength 0.71073
_diffrn_reflns_av_R_equivalents 0.2086
_diffrn_reflns_av_sigmaI/netI 0.0938
_diffrn_reflns_limit_h_max 18
_diffrn_reflns_limit_h_min -18
_diffrn_reflns_limit_k_max 14
_diffrn_reflns_limit_k_min -15
_diffrn_reflns_limit_l_max 15
_diffrn_reflns_limit_l_min -15
_diffrn_reflns_number 59888
_diffrn_reflns_theta_full 22.50
_diffrn_reflns_theta_max 22.50
_diffrn_reflns_theta_min 2.54
_exptl_absorpt_coefficient_mu 2.059
_exptl_absorpt_correction_T_max 0.9898
_exptl_absorpt_correction_T_min 0.4576
_exptl_absorpt_correction_type multi-scan
_exptl_absorpt_process_details SADABS
_exptl_crystal_colour light-green
_exptl_crystal_density_diffrn 1.479
_exptl_crystal_density_method 'not measured'
_exptl_crystal_description plate
_exptl_crystal_F_000 1508
_exptl_crystal_size_max 0.45
_exptl_crystal_size_mid 0.15
_exptl_crystal_size_min 0.01
_refine_diff_density_max 1.435
_refine_diff_density_min -0.932
_refine_diff_density_rms 0.135
_refine_ls_extinction_method none
_refine_ls_goodness_of_fit_ref 1.092
_refine_ls_hydrogen_treatment constr
_refine_ls_matrix_type full
_refine_ls_number_parameters 339
_refine_ls_number_reflns 4339
_refine_ls_number_restraints 0
_refine_ls_restrained_S_all 1.092
_refine_ls_R_factor_all 0.1539
_refine_ls_R_factor_gt 0.0865
_refine_ls_shift/su_max 0.000
_refine_ls_shift/su_mean 0.000
_refine_ls_structure_factor_coef Fsqd
_refine_ls_weighting_details 'calc w=1/[\s^2^(Fo^2^)+(0.1192P)^2^+12.2932P] where P=(Fo^2^+2Fc^2^)/3'
_refine_ls_weighting_scheme calc
_refine_ls_wR_factor_gt 0.2150
_refine_ls_wR_factor_ref 0.2404
_reflns_number_gt 2604
_reflns_number_total 4339
_reflns_threshold_expression >2sigma(I)
_cod_data_source_file ic101633z_si_002_2.cif
_cod_data_source_block mipr101
_cod_original_formula_sum 'C29.20 H32.80 Br Cl2 Cu N7.40 O2.40'
_cod_database_code 4317167

loop_
_symmetry_equiv_pos_as_xyz
'x, y, z'
'-x, y+1/2, -z+1/2'
'-x, -y, -z'
'x, -y-1/2, z-1/2'

loop_
_atom_site_label
_atom_site_type_symbol
_atom_site_fract_x
_atom_site_fract_y
_atom_site_fract_z
_atom_site_U_iso_or_equiv
_atom_site_adp_type
_atom_site_occupancy
_atom_site_symmetry_multiplicity
_atom_site_calc_flag
_atom_site_refinement_flags
_atom_site_disorder_assembly
_atom_site_disorder_group
Br1 Br 0.60771(10) 0.34572(10) 0.36362(13) 0.0713(6) Uani 1 1 d . . .
Cu1 Cu 1.10545(9) 0.45729(8) 0.38185(9) 0.0321(4) Uani 1 1 d . . .
Cl1 Cl 1.1090(2) 0.41942(18) 0.2196(2) 0.0439(8) Uani 1 1 d . . .
Cl2 Cl 1.23604(18) 0.44949(18) 0.51100(19) 0.0406(8) Uani 1 1 d . . .
N5 N 1.0536(6) 0.3352(5) 0.3972(6) 0.027(2) Uani 1 1 d . . .
N11 N 0.9028(6) 0.1113(5) 0.3947(6) 0.034(2) Uani 1 1 d . . .
H11 H 0.9108 0.0505 0.3957 0.041 Uiso 1 1 calc R . .
N12 N 0.9400(6) 0.4344(5) 0.3779(6) 0.029(2) Uani 1 1 d . . .
H12 H 0.8891 0.4460 0.3736 0.035 Uiso 1 1 calc R . .
N13 N 0.9941(6) 0.5013(5) 0.3712(6) 0.029(2) Uani 1 1 d . . .
N16 N 1.1160(6) 0.5962(6) 0.3655(6) 0.030(2) Uani 1 1 d . . .
C1 C 1.0816(7) 0.0754(7) 0.4180(7) 0.029(3) Uani 1 1 d . . .
H1 H 1.0508 0.0208 0.4182 0.034 Uiso 1 1 calc R . .
C2 C 1.1623(8) 0.0672(7) 0.4267(8) 0.039(3) Uani 1 1 d . . .
H2 H 1.1873 0.0073 0.4330 0.047 Uiso 1 1 calc R . .
C3 C 1.2081(8) 0.1483(8) 0.4265(8) 0.042(3) Uani 1 1 d . . .
H3 H 1.2645 0.1427 0.4338 0.051 Uiso 1 1 calc R . .
C4 C 1.1719(7) 0.2367(7) 0.4156(7) 0.032(3) Uani 1 1 d . . .
H4 H 1.2027 0.2906 0.4128 0.038 Uiso 1 1 calc R . .
C4A C 1.0900(7) 0.2455(7) 0.4090(7) 0.028(3) Uani 1 1 d . . .
C6 C 0.9770(7) 0.3439(6) 0.3928(7) 0.029(3) Uani 1 1 d . . .
C6A C 0.9260(7) 0.2665(7) 0.3960(7) 0.031(3) Uani 1 1 d . . .
C6B C 0.8421(7) 0.2531(7) 0.3923(7) 0.029(3) Uani 1 1 d . . .
C7 C 0.7750(7) 0.3111(7) 0.3890(7) 0.030(3) Uani 1 1 d . . .
H7 H 0.7812 0.3771 0.3945 0.037 Uiso 1 1 calc R . .
C8 C 0.7005(8) 0.2690(8) 0.3776(8) 0.047(3) Uani 1 1 d . . .
C9 C 0.6900(8) 0.1713(8) 0.3727(8) 0.043(3) Uani 1 1 d . . .
H9 H 0.6380 0.1451 0.3664 0.052 Uiso 1 1 calc R . .
C10 C 0.7545(7) 0.1130(7) 0.3768(7) 0.032(3) Uani 1 1 d . . .
H10 H 0.7476 0.0471 0.3727 0.038 Uiso 1 1 calc R . .
C10A C 0.8297(7) 0.1537(7) 0.3873(7) 0.032(3) Uani 1 1 d . . .
C11A C 0.9609(7) 0.1773(6) 0.4002(7) 0.028(3) Uani 1 1 d . . .
C11B C 1.0432(7) 0.1647(7) 0.4085(7) 0.028(3) Uani 1 1 d . . .
C14 C 0.9749(7) 0.5913(6) 0.3585(7) 0.029(3) Uani 1 1 d . . .
C15 C 1.0460(7) 0.6469(6) 0.3579(7) 0.027(3) Uani 1 1 d . . .
C17 C 1.1834(7) 0.6414(8) 0.3638(8) 0.037(3) Uani 1 1 d . . .
H17 H 1.2310 0.6061 0.3688 0.045 Uiso 1 1 calc R . .
C18 C 1.1853(8) 0.7384(8) 0.3550(7) 0.040(3) Uani 1 1 d . . .
H18 H 1.2335 0.7691 0.3547 0.049 Uiso 1 1 calc R . .
C19 C 1.1139(9) 0.7894(7) 0.3467(7) 0.042(3) Uani 1 1 d . . .
H19 H 1.1132 0.8555 0.3401 0.050 Uiso 1 1 calc R . .
C20 C 1.0444(8) 0.7430(7) 0.3481(7) 0.034(3) Uani 1 1 d . . .
H20 H 0.9961 0.7772 0.3423 0.041 Uiso 1 1 calc R . .
C21 C 0.8970(8) 0.6330(7) 0.3514(8) 0.041(3) Uani 1 1 d . . .
H21A H 0.8606 0.6427 0.2806 0.061 Uiso 1 1 calc R . .
H21B H 0.9083 0.6932 0.3865 0.061 Uiso 1 1 calc R . .
H21C H 0.8693 0.5913 0.3822 0.061 Uiso 1 1 calc R . .
O1 O 0.7834(4) 0.4503(5) 0.2254(5) 0.0383(19) Uiso 1 1 d . . .
O2 O 0.4093(9) 0.4686(10) 0.2057(11) 0.077(3) Uiso 0.70 1 d P . .
O3 O 0.5748(9) 0.6890(11) 1.0022(11) 0.082(3) Uiso 0.70 1 d P . .
N6 N 0.6459(7) 0.4912(7) 0.1538(8) 0.051(3) Uiso 1 1 d . . .
N7 N 0.3368(11) 0.3583(12) 0.2342(14) 0.077(3) Uiso 0.70 1 d P . .
N8 N 0.5067(13) 0.8217(13) 0.9297(14) 0.082(3) Uiso 0.70 1 d P . .
C23 C 0.7193(8) 0.4858(8) 0.2276(9) 0.047(3) Uiso 1 1 d . . .
H23 H 0.7241 0.5121 0.2899 0.057 Uiso 1 1 calc R . .
C24 C 0.6310(8) 0.4530(9) 0.0545(9) 0.058(4) Uiso 1 1 d . . .
H24A H 0.6825 0.4247 0.0556 0.087 Uiso 1 1 calc R . .
H24B H 0.6133 0.5033 0.0046 0.087 Uiso 1 1 calc R . .
H24C H 0.5871 0.4054 0.0369 0.087 Uiso 1 1 calc R . .
C25 C 0.5755(11) 0.5334(12) 0.1641(13) 0.100(6) Uiso 1 1 d . . .
H25A H 0.5935 0.5644 0.2295 0.150 Uiso 1 1 calc R . .
H25B H 0.5341 0.4853 0.1591 0.150 Uiso 1 1 calc R . .
H25C H 0.5506 0.5796 0.1106 0.150 Uiso 1 1 calc R . .
C26 C 0.3805(14) 0.3948(16) 0.1829(17) 0.077(3) Uiso 0.70 1 d P . .
H26 H 0.3872 0.3609 0.1302 0.092 Uiso 0.70 1 calc PR . .
C27 C 0.2891(13) 0.2723(15) 0.2174(16) 0.077(3) Uiso 0.70 1 d P . .
H27A H 0.2528 0.2668 0.1461 0.115 Uiso 0.70 1 calc PR . .
H27B H 0.2550 0.2730 0.2573 0.115 Uiso 0.70 1 calc PR . .
H27C H 0.3274 0.2190 0.2377 0.115 Uiso 0.70 1 calc PR . .
C28 C 0.3388(14) 0.4122(15) 0.3221(16) 0.077(3) Uiso 0.70 1 d P . .
H28A H 0.3857 0.3908 0.3823 0.115 Uiso 0.70 1 calc PR . .
H28B H 0.2864 0.4028 0.3308 0.115 Uiso 0.70 1 calc PR . .
H28C H 0.3458 0.4787 0.3114 0.115 Uiso 0.70 1 calc PR . .
C29 C 0.5765(15) 0.7614(18) 1.0032(18) 0.082(3) Uiso 0.70 1 d P . .
H29 H 0.6236 0.7916 1.0520 0.099 Uiso 0.70 1 calc PR . .
C30 C 0.4303(15) 0.8048(16) 0.8929(18) 0.082(3) Uiso 0.70 1 d P . .
H30A H 0.3990 0.8637 0.8770 0.123 Uiso 0.70 1 calc PR . .
H30B H 0.4155 0.7694 0.9413 0.123 Uiso 0.70 1 calc PR . .
H30C H 0.4162 0.7680 0.8314 0.123 Uiso 0.70 1 calc PR . .
C31 C 0.5273(14) 0.9129(15) 0.8942(17) 0.082(3) Uiso 0.70 1 d P . .
H31A H 0.4834 0.9288 0.8289 0.123 Uiso 0.70 1 calc PR . .
H31B H 0.5808 0.9075 0.8875 0.123 Uiso 0.70 1 calc PR . .
H31C H 0.5310 0.9619 0.9429 0.123 Uiso 0.70 1 calc PR . .

loop_
_atom_site_aniso_label
_atom_site_aniso_U_11
_atom_site_aniso_U_22
_atom_site_aniso_U_33
_atom_site_aniso_U_23
_atom_site_aniso_U_13
_atom_site_aniso_U_12
Br1 0.0766(11) 0.0524(9) 0.1111(14) -0.0106(8) 0.0651(10) 0.0015(8)
Cu1 0.0520(10) 0.0170(7) 0.0247(7) 0.0030(6) 0.0125(6) 0.0038(6)
Cl1 0.087(2) 0.0211(14) 0.0281(16) -0.0014(12) 0.0276(16) -0.0081(15)
Cl2 0.056(2) 0.0314(16) 0.0264(15) -0.0037(12) 0.0080(14) 0.0074(14)
N5 0.052(7) 0.014(5) 0.018(5) 0.000(4) 0.016(4) 0.004(4)
N11 0.055(7) 0.006(4) 0.027(5) 0.000(4) 0.001(5) 0.008(5)
N12 0.054(6) 0.011(5) 0.028(5) -0.003(4) 0.022(5) 0.006(4)
N13 0.058(6) 0.014(5) 0.014(5) 0.007(4) 0.013(4) 0.004(4)
N16 0.046(6) 0.022(5) 0.016(5) -0.004(4) 0.004(4) 0.001(5)
C1 0.054(8) 0.016(6) 0.019(6) 0.000(4) 0.017(5) 0.008(5)
C2 0.075(10) 0.014(6) 0.028(7) 0.003(5) 0.022(7) 0.016(6)
C3 0.059(8) 0.041(8) 0.027(7) -0.001(6) 0.017(6) 0.023(7)
C4 0.044(8) 0.025(6) 0.025(6) 0.005(5) 0.013(6) 0.004(5)
C4A 0.049(8) 0.016(6) 0.008(5) -0.001(4) 0.000(5) 0.003(5)
C6 0.057(9) 0.006(5) 0.025(6) 0.003(4) 0.017(6) -0.002(5)
C6A 0.054(8) 0.026(6) 0.013(6) 0.003(5) 0.014(5) 0.008(6)
C6B 0.050(8) 0.021(6) 0.007(5) -0.001(4) 0.003(5) -0.004(6)
C7 0.050(8) 0.024(6) 0.022(6) 0.001(5) 0.019(6) 0.006(6)
C8 0.066(10) 0.042(8) 0.034(7) 0.005(6) 0.022(7) 0.001(7)
C9 0.054(9) 0.045(8) 0.028(7) -0.001(6) 0.014(6) -0.010(7)
C10 0.048(8) 0.020(6) 0.026(6) -0.007(5) 0.014(6) -0.002(6)
C10A 0.039(8) 0.030(6) 0.017(6) 0.005(5) -0.002(5) 0.006(6)
C11A 0.058(9) 0.006(5) 0.021(6) -0.004(4) 0.015(6) 0.003(5)
C11B 0.049(8) 0.023(6) 0.011(5) 0.006(4) 0.010(5) 0.008(6)
C14 0.056(8) 0.013(6) 0.012(5) 0.005(4) 0.009(5) 0.003(6)
C15 0.051(8) 0.015(6) 0.013(5) 0.000(4) 0.011(5) 0.006(6)
C17 0.039(8) 0.043(8) 0.022(6) 0.005(5) 0.004(5) -0.006(6)
C18 0.075(10) 0.030(7) 0.008(6) 0.000(5) 0.008(6) -0.015(7)
C19 0.093(11) 0.015(6) 0.018(6) -0.003(5) 0.022(7) -0.005(7)
C20 0.059(8) 0.024(6) 0.011(6) 0.002(5) 0.005(5) 0.009(6)
C21 0.074(9) 0.016(6) 0.037(7) 0.008(5) 0.027(7) 0.016(6)

loop_
_atom_type_symbol
_atom_type_description
_atom_type_scat_dispersion_real
_atom_type_scat_dispersion_imag
_atom_type_scat_source
C C 0.0033 0.0016 'International Tables Vol C Tables 4.2.6.8 and 6.1.1.4'
H H 0.0000 0.0000 'International Tables Vol C Tables 4.2.6.8 and 6.1.1.4'
N N 0.0061 0.0033 'International Tables Vol C Tables 4.2.6.8 and 6.1.1.4'
O O 0.0106 0.0060 'International Tables Vol C Tables 4.2.6.8 and 6.1.1.4'
Cl Cl 0.1484 0.1585 'International Tables Vol C Tables 4.2.6.8 and 6.1.1.4'
Cu Cu 0.3201 1.2651 'International Tables Vol C Tables 4.2.6.8 and 6.1.1.4'
Br Br -0.2901 2.4595 'International Tables Vol C Tables 4.2.6.8 and 6.1.1.4'

loop_
_geom_angle_atom_site_label_1
_geom_angle_atom_site_label_2
_geom_angle_atom_site_label_3
_geom_angle
_geom_angle_site_symmetry_1
_geom_angle_site_symmetry_3
_geom_angle_publ_flag
N13 Cu1 N16 79.1(3) . . ?
N13 Cu1 N5 79.4(3) . . ?
N16 Cu1 N5 158.5(4) . . ?
N13 Cu1 Cl2 134.2(2) . . ?
N16 Cu1 Cl2 92.1(3) . . ?
N5 Cu1 Cl2 102.1(3) . . ?
N13 Cu1 Cl1 113.1(2) . . ?
N16 Cu1 Cl1 93.9(2) . . ?
N5 Cu1 Cl1 95.6(2) . . ?
Cl2 Cu1 Cl1 112.24(12) . . ?
C6 N5 C4A 119.4(9) . . ?
C6 N5 Cu1 113.7(6) . . ?
C4A N5 Cu1 126.9(8) . . ?
C11A N11 C10A 110.0(8) . . ?
C11A N11 H11 125.0 . . ?
C10A N11 H11 125.0 . . ?
N13 N12 C6 111.2(8) . . ?
N13 N12 H12 124.4 . . ?
C6 N12 H12 124.4 . . ?
C14 N13 N12 122.9(9) . . ?
C14 N13 Cu1 120.3(7) . . ?
N12 N13 Cu1 116.8(6) . . ?
C17 N16 C15 119.4(9) . . ?
C17 N16 Cu1 126.5(8) . . ?
C15 N16 Cu1 114.0(7) . . ?
C2 C1 C11B 120.9(10) . . ?
C2 C1 H1 119.6 . . ?
C11B C1 H1 119.6 . . ?
C1 C2 C3 119.5(10) . . ?
C1 C2 H2 120.2 . . ?
C3 C2 H2 120.2 . . ?
C4 C3 C2 121.0(11) . . ?
C4 C3 H3 119.5 . . ?
C2 C3 H3 119.5 . . ?
C3 C4 C4A 119.6(10) . . ?
C3 C4 H4 120.2 . . ?
C4A C4 H4 120.2 . . ?
C4 C4A N5 119.2(9) . . ?
C4 C4A C11B 119.8(9) . . ?
N5 C4A C11B 120.8(10) . . ?
N5 C6 N12 118.9(9) . . ?
N5 C6 C6A 123.8(9) . . ?
N12 C6 C6A 117.2(10) . . ?
C11A C6A C6 116.1(10) . . ?
C11A C6A C6B 107.1(9) . . ?
C6 C6A C6B 136.8(9) . . ?
C7 C6B C10A 118.2(10) . . ?
C7 C6B C6A 136.6(9) . . ?
C10A C6B C6A 105.1(9) . . ?
C8 C7 C6B 118.2(10) . . ?
C8 C7 H7 120.9 . . ?
C6B C7 H7 120.9 . . ?
C7 C8 C9 122.5(11) . . ?
C7 C8 Br1 118.8(9) . . ?
C9 C8 Br1 118.7(10) . . ?
C10 C9 C8 120.6(12) . . ?
C10 C9 H9 119.7 . . ?
C8 C9 H9 119.7 . . ?
C9 C10 C10A 118.0(10) . . ?
C9 C10 H10 121.0 . . ?
C10A C10 H10 121.0 . . ?
N11 C10A C10 129.0(10) . . ?
N11 C10A C6B 108.5(10) . . ?
C10 C10A C6B 122.5(10) . . ?
N11 C11A C11B 128.8(9) . . ?
N11 C11A C6A 109.1(10) . . ?
C11B C11A C6A 122.1(10) . . ?
C11A C11B C4A 117.6(9) . . ?
C11A C11B C1 123.3(10) . . ?
C4A C11B C1 119.1(10) . . ?
N13 C14 C21 126.0(10) . . ?
N13 C14 C15 110.9(9) . . ?
C21 C14 C15 123.0(9) . . ?
C20 C15 N16 120.7(10) . . ?
C20 C15 C14 123.6(10) . . ?
N16 C15 C14 115.6(8) . . ?
N16 C17 C18 122.2(11) . . ?
N16 C17 H17 118.9 . . ?
C18 C17 H17 118.9 . . ?
C17 C18 C19 118.1(11) . . ?
C17 C18 H18 120.9 . . ?
C19 C18 H18 120.9 . . ?
C20 C19 C18 119.9(10) . . ?
C20 C19 H19 120.0 . . ?
C18 C19 H19 120.0 . . ?
C15 C20 C19 119.7(11) . . ?
C15 C20 H20 120.2 . . ?
C19 C20 H20 120.2 . . ?
C14 C21 H21A 109.5 . . ?
C14 C21 H21B 109.5 . . ?
H21A C21 H21B 109.5 . . ?
C14 C21 H21C 109.5 . . ?
H21A C21 H21C 109.5 . . ?
H21B C21 H21C 109.5 . . ?
C23 N6 C25 122.9(12) . . ?
C23 N6 C24 121.3(11) . . ?
C25 N6 C24 115.8(12) . . ?
C26 N7 C27 129.8(19) . . ?
C26 N7 C28 116.3(18) . . ?
C27 N7 C28 113.9(17) . . ?
C30 N8 C31 112(2) . . ?
C30 N8 C29 128(2) . . ?
C31 N8 C29 120.0(19) . . ?
O1 C23 N6 127.1(12) . . ?
O1 C23 H23 116.4 . . ?
N6 C23 H23 116.4 . . ?
N6 C24 H24A 109.5 . . ?
N6 C24 H24B 109.5 . . ?
H24A C24 H24B 109.5 . . ?
N6 C24 H24C 109.5 . . ?
H24A C24 H24C 109.5 . . ?
H24B C24 H24C 109.5 . . ?
N6 C25 H25A 109.5 . . ?
N6 C25 H25B 109.5 . . ?
H25A C25 H25B 109.5 . . ?
N6 C25 H25C 109.5 . . ?
H25A C25 H25C 109.5 . . ?
H25B C25 H25C 109.5 . . ?
O2 C26 N7 118(2) . . ?
O2 C26 H26 121.1 . . ?
N7 C26 H26 121.1 . . ?
N7 C27 H27A 109.5 . . ?
N7 C27 H27B 109.5 . . ?
H27A C27 H27B 109.5 . . ?
N7 C27 H27C 109.5 . . ?
H27A C27 H27C 109.5 . . ?
H27B C27 H27C 109.5 . . ?
N7 C28 H28A 109.5 . . ?
N7 C28 H28B 109.5 . . ?
H28A C28 H28B 109.5 . . ?
N7 C28 H28C 109.5 . . ?
H28A C28 H28C 109.5 . . ?
H28B C28 H28C 109.5 . . ?
O3 C29 N8 123(2) . . ?
O3 C29 H29 118.5 . . ?
N8 C29 H29 118.5 . . ?
N8 C30 H30A 109.5 . . ?
N8 C30 H30B 109.5 . . ?
H30A C30 H30B 109.5 . . ?
N8 C30 H30C 109.5 . . ?
H30A C30 H30C 109.5 . . ?
H30B C30 H30C 109.5 . . ?
N8 C31 H31A 109.5 . . ?
N8 C31 H31B 109.5 . . ?
H31A C31 H31B 109.5 . . ?
N8 C31 H31C 109.5 . . ?
H31A C31 H31C 109.5 . . ?
H31B C31 H31C 109.5 . . ?

loop_
_geom_bond_atom_site_label_1
_geom_bond_atom_site_label_2
_geom_bond_distance
_geom_bond_site_symmetry_2
_geom_bond_publ_flag
Br1 C8 1.898(13) . ?
Cu1 N13 1.988(9) . ?
Cu1 N16 2.019(8) . ?
Cu1 N5 2.021(8) . ?
Cu1 Cl2 2.309(3) . ?
Cu1 Cl1 2.439(3) . ?
N5 C6 1.317(13) . ?
N5 C4A 1.412(12) . ?
N11 C11A 1.366(13) . ?
N11 C10A 1.377(14) . ?
N11 H11 0.8800 . ?
N12 N13 1.374(11) . ?
N12 C6 1.426(12) . ?
N12 H12 0.8800 . ?
N13 C14 1.327(12) . ?
N16 C17 1.350(13) . ?
N16 C15 1.386(13) . ?
C1 C2 1.366(15) . ?
C1 C11B 1.424(14) . ?
C1 H1 0.9500 . ?
C2 C3 1.411(16) . ?
C2 H2 0.9500 . ?
C3 C4 1.395(14) . ?
C3 H3 0.9500 . ?
C4 C4A 1.399(15) . ?
C4 H4 0.9500 . ?
C4A C11B 1.414(14) . ?
C6 C6A 1.434(15) . ?
C6A C11A 1.405(14) . ?
C6A C6B 1.456(15) . ?
C6B C7 1.421(15) . ?
C6B C10A 1.436(14) . ?
C7 C8 1.381(16) . ?
C7 H7 0.9500 . ?
C8 C9 1.410(16) . ?
C9 C10 1.383(15) . ?
C9 H9 0.9500 . ?
C10 C10A 1.388(15) . ?
C10 H10 0.9500 . ?
C11A C11B 1.404(15) . ?
C14 C21 1.450(15) . ?
C14 C15 1.477(15) . ?
C15 C20 1.383(14) . ?
C17 C18 1.395(15) . ?
C17 H17 0.9500 . ?
C18 C19 1.407(16) . ?
C18 H18 0.9500 . ?
C19 C20 1.389(16) . ?
C19 H19 0.9500 . ?
C20 H20 0.9500 . ?
C21 H21A 0.9800 . ?
C21 H21B 0.9800 . ?
C21 H21C 0.9800 . ?
O1 C23 1.240(13) . ?
O2 C26 1.16(2) . ?
O3 C29 1.04(2) . ?
N6 C23 1.306(14) . ?
N6 C25 1.427(18) . ?
N6 C24 1.465(15) . ?
N7 C26 1.36(3) . ?
N7 C27 1.45(3) . ?
N7 C28 1.48(3) . ?
N8 C30 1.25(3) . ?
N8 C31 1.50(3) . ?
N8 C29 1.53(3) . ?
C23 H23 0.9500 . ?
C24 H24A 0.9800 . ?
C24 H24B 0.9800 . ?
C24 H24C 0.9800 . ?
C25 H25A 0.9800 . ?
C25 H25B 0.9800 . ?
C25 H25C 0.9800 . ?
C26 H26 0.9500 . ?
C27 H27A 0.9800 . ?
C27 H27B 0.9800 . ?
C27 H27C 0.9800 . ?
C28 H28A 0.9800 . ?
C28 H28B 0.9800 . ?
C28 H28C 0.9800 . ?
C29 H29 0.9500 . ?
C30 H30A 0.9800 . ?
C30 H30B 0.9800 . ?
C30 H30C 0.9800 . ?
C31 H31A 0.9800 . ?
C31 H31B 0.9800 . ?
C31 H31C 0.9800 . ?

loop_
_geom_torsion_atom_site_label_1
_geom_torsion_atom_site_label_2
_geom_torsion_atom_site_label_3
_geom_torsion_atom_site_label_4
_geom_torsion
_geom_torsion_site_symmetry_1
_geom_torsion_site_symmetry_2
_geom_torsion_site_symmetry_3
_geom_torsion_site_symmetry_4
_geom_torsion_publ_flag
N13 Cu1 N5 C6 0.1(7) . . . . ?
N16 Cu1 N5 C6 3.3(13) . . . . ?
Cl2 Cu1 N5 C6 133.4(6) . . . . ?
Cl1 Cu1 N5 C6 -112.4(7) . . . . ?
N13 Cu1 N5 C4A 178.4(8) . . . . ?
N16 Cu1 N5 C4A -178.5(8) . . . . ?
Cl2 Cu1 N5 C4A -48.3(8) . . . . ?
Cl1 Cu1 N5 C4A 65.9(7) . . . . ?
C6 N12 N13 C14 -179.2(8) . . . . ?
C6 N12 N13 Cu1 0.6(9) . . . . ?
N16 Cu1 N13 C14 0.6(7) . . . . ?
N5 Cu1 N13 C14 179.4(8) . . . . ?
Cl2 Cu1 N13 C14 82.8(8) . . . . ?
Cl1 Cu1 N13 C14 -89.0(7) . . . . ?
N16 Cu1 N13 N12 -179.3(7) . . . . ?
N5 Cu1 N13 N12 -0.4(6) . . . . ?
Cl2 Cu1 N13 N12 -97.1(6) . . . . ?
Cl1 Cu1 N13 N12 91.2(6) . . . . ?
N13 Cu1 N16 C17 179.6(8) . . . . ?
N5 Cu1 N16 C17 176.4(8) . . . . ?
Cl2 Cu1 N16 C17 44.8(8) . . . . ?
Cl1 Cu1 N16 C17 -67.6(8) . . . . ?
N13 Cu1 N16 C15 1.2(6) . . . . ?
N5 Cu1 N16 C15 -2.0(12) . . . . ?
Cl2 Cu1 N16 C15 -133.6(6) . . . . ?
Cl1 Cu1 N16 C15 113.9(6) . . . . ?
C11B C1 C2 C3 0.1(15) . . . . ?
C1 C2 C3 C4 -1.1(15) . . . . ?
C2 C3 C4 C4A 2.6(15) . . . . ?
C3 C4 C4A N5 -179.5(9) . . . . ?
C3 C4 C4A C11B -3.0(14) . . . . ?
C6 N5 C4A C4 -178.8(9) . . . . ?
Cu1 N5 C4A C4 3.1(12) . . . . ?
C6 N5 C4A C11B 4.8(13) . . . . ?
Cu1 N5 C4A C11B -173.3(7) . . . . ?
C4A N5 C6 N12 -178.2(8) . . . . ?
Cu1 N5 C6 N12 0.2(11) . . . . ?
C4A N5 C6 C6A -2.1(14) . . . . ?
Cu1 N5 C6 C6A 176.3(7) . . . . ?
N13 N12 C6 N5 -0.6(12) . . . . ?
N13 N12 C6 C6A -176.9(8) . . . . ?
N5 C6 C6A C11A -2.6(15) . . . . ?
N12 C6 C6A C11A 173.6(8) . . . . ?
N5 C6 C6A C6B -179.6(10) . . . . ?
N12 C6 C6A C6B -3.4(17) . . . . ?
C11A C6A C6B C7 178.7(11) . . . . ?
C6 C6A C6B C7 -4(2) . . . . ?
C11A C6A C6B C10A -4.0(10) . . . . ?
C6 C6A C6B C10A 173.2(11) . . . . ?
C10A C6B C7 C8 -2.3(14) . . . . ?
C6A C6B C7 C8 174.7(11) . . . . ?
C6B C7 C8 C9 2.2(16) . . . . ?
C6B C7 C8 Br1 -175.6(7) . . . . ?
C7 C8 C9 C10 -1.5(17) . . . . ?
Br1 C8 C9 C10 176.4(8) . . . . ?
C8 C9 C10 C10A 0.8(16) . . . . ?
C11A N11 C10A C10 177.7(10) . . . . ?
C11A N11 C10A C6B -2.4(11) . . . . ?
C9 C10 C10A N11 178.9(10) . . . . ?
C9 C10 C10A C6B -1.0(15) . . . . ?
C7 C6B C10A N11 -178.2(8) . . . . ?
C6A C6B C10A N11 3.9(10) . . . . ?
C7 C6B C10A C10 1.7(15) . . . . ?
C6A C6B C10A C10 -176.2(9) . . . . ?
C10A N11 C11A C11B 179.9(10) . . . . ?
C10A N11 C11A C6A -0.2(11) . . . . ?
C6 C6A C11A N11 -175.2(8) . . . . ?
C6B C6A C11A N11 2.7(11) . . . . ?
C6 C6A C11A C11B 4.7(14) . . . . ?
C6B C6A C11A C11B -177.4(9) . . . . ?
N11 C11A C11B C4A 177.6(9) . . . . ?
C6A C11A C11B C4A -2.2(14) . . . . ?
N11 C11A C11B C1 -3.5(16) . . . . ?
C6A C11A C11B C1 176.7(9) . . . . ?
C4 C4A C11B C11A -179.1(9) . . . . ?
N5 C4A C11B C11A -2.7(14) . . . . ?
C4 C4A C11B C1 2.0(14) . . . . ?
N5 C4A C11B C1 178.4(8) . . . . ?
C2 C1 C11B C11A -179.4(9) . . . . ?
C2 C1 C11B C4A -0.5(14) . . . . ?
N12 N13 C14 C21 1.0(15) . . . . ?
Cu1 N13 C14 C21 -178.9(8) . . . . ?
N12 N13 C14 C15 177.8(8) . . . . ?
Cu1 N13 C14 C15 -2.0(11) . . . . ?
C17 N16 C15 C20 0.4(14) . . . . ?
Cu1 N16 C15 C20 178.9(7) . . . . ?
C17 N16 C15 C14 178.9(8) . . . . ?
Cu1 N16 C15 C14 -2.6(10) . . . . ?
N13 C14 C15 C20 -178.6(9) . . . . ?
C21 C14 C15 C20 -1.6(15) . . . . ?
N13 C14 C15 N16 2.9(12) . . . . ?
C21 C14 C15 N16 179.9(9) . . . . ?
C15 N16 C17 C18 0.3(14) . . . . ?
Cu1 N16 C17 C18 -178.1(7) . . . . ?
N16 C17 C18 C19 -0.7(15) . . . . ?
C17 C18 C19 C20 0.5(14) . . . . ?
N16 C15 C20 C19 -0.6(14) . . . . ?
C14 C15 C20 C19 -179.0(9) . . . . ?
C18 C19 C20 C15 0.1(15) . . . . ?
C25 N6 C23 O1 179.7(13) . . . . ?
C24 N6 C23 O1 0.2(19) . . . . ?
C27 N7 C26 O2 175(2) . . . . ?
C28 N7 C26 O2 -7(3) . . . . ?
C30 N8 C29 O3 34(4) . . . . ?
C31 N8 C29 O3 -146(2) . . . . ?
